data_7239758
loop_
_publ_author_name
'Zhang, Jichuan'
'Wang, Zhenyuan'
'Hsieh, Yunhao'
'Wang, Binshen'
'Huang, Haifeng'
'Yang, Jun'
'Zhang, Jiaheng'

_publ_section_title
;
 A promising cation of 4-aminofurazan-3-carboxylic acid amidrazone in
 desensitizing energetic materials
;
_journal_issue 5
_journal_name_full 'RSC Advances'
_journal_page_first 2519
_journal_page_last 2525
_journal_paper_doi 10.1039/C9RA09555A
_journal_volume 10
_journal_year 2020
_chemical_formula_moiety '2(C3 H7 N6 O), C3 N8 O3'
_chemical_formula_sum 'C9 H14 N20 O5'
_chemical_formula_weight 482.40
_space_group_crystal_system monoclinic
_space_group_IT_number 7
_space_group_name_Hall 'P -2yac'
_space_group_name_H-M_alt 'P 1 n 1'
_atom_sites_solution_hydrogens mixed
_audit_creation_date 2019-02-10
_audit_creation_method
;
Olex2 1.2
(compiled 2018.05.29 svn.r3508 for OlexSys, GUI svn.r5506)
;
_audit_update_record
;
2019-05-15 deposited with the CCDC.	2019-12-26 downloaded from the CCDC.
;
_cell_angle_alpha 90
_cell_angle_beta 103.859(3)
_cell_angle_gamma 90
_cell_formula_units_Z 2
_cell_length_a 6.8147(6)
_cell_length_b 14.3240(11)
_cell_length_c 10.2906(8)
_cell_measurement_reflns_used 3279
_cell_measurement_temperature 173(2)
_cell_measurement_theta_max 26.10
_cell_measurement_theta_min 2.49
_cell_volume 975.26(14)
_computing_cell_refinement 'SAINT v8.37A (Bruker, 2015)'
_computing_data_reduction 'SAINT v8.37A (Bruker, 2015)'
_computing_molecular_graphics 'Olex2 (Dolomanov et al., 2009)'
_computing_publication_material 'Olex2 (Dolomanov et al., 2009)'
_computing_structure_refinement 'ShelXL (Sheldrick, 2015)'
_computing_structure_solution 'ShelXT (Sheldrick, 2015)'
_diffrn_ambient_temperature 173.0
_diffrn_measured_fraction_theta_full 0.999
_diffrn_measured_fraction_theta_max 1.000
_diffrn_measurement_device_type 'Bruker APEX-II CCD'
_diffrn_measurement_method '\f and \w scans'
_diffrn_radiation_type MoK\a
_diffrn_radiation_wavelength 0.71073
_diffrn_reflns_av_R_equivalents 0.0631
_diffrn_reflns_av_unetI/netI 0.0767
_diffrn_reflns_Laue_measured_fraction_full 0.999
_diffrn_reflns_Laue_measured_fraction_max 1.000
_diffrn_reflns_limit_h_max 9
_diffrn_reflns_limit_h_min -9
_diffrn_reflns_limit_k_max 19
_diffrn_reflns_limit_k_min -19
_diffrn_reflns_limit_l_max 12
_diffrn_reflns_limit_l_min -13
_diffrn_reflns_number 12732
_diffrn_reflns_point_group_measured_fraction_full 0.972
_diffrn_reflns_point_group_measured_fraction_max 0.933
_diffrn_reflns_theta_full 25.242
_diffrn_reflns_theta_max 28.672
_diffrn_reflns_theta_min 2.485
_diffrn_standards_number 0
_exptl_absorpt_coefficient_mu 0.137
_exptl_absorpt_correction_T_max 0.7458
_exptl_absorpt_correction_T_min 0.6389
_exptl_absorpt_correction_type multi-scan
_exptl_absorpt_process_details
;
SADABS-2016/2 (Bruker,2016/2) was used for absorption correction.
wR2(int) was 0.1327 before and 0.0712 after correction.
The Ratio of minimum to maximum transmission is 0.8567.
The \l/2 correction factor is Not present.
;
_exptl_crystal_colour colourless
_exptl_crystal_colour_primary colourless
_exptl_crystal_density_diffrn 1.643
_exptl_crystal_description block
_exptl_crystal_F_000 496
_exptl_crystal_size_max 0.08
_exptl_crystal_size_mid 0.03
_exptl_crystal_size_min 0.02
_refine_diff_density_max 0.585
_refine_diff_density_min -0.325
_refine_diff_density_rms 0.071
_refine_ls_abs_structure_details
;
 Flack x determined using 1040 quotients [(I+)-(I-)]/[(I+)+(I-)]
 (Parsons, Flack and Wagner, Acta Cryst. B69 (2013) 249-259).
;
_refine_ls_abs_structure_Flack -0.5(10)
_refine_ls_extinction_method none
_refine_ls_goodness_of_fit_ref 1.023
_refine_ls_hydrogen_treatment constr
_refine_ls_matrix_type full
_refine_ls_number_parameters 310
_refine_ls_number_reflns 4700
_refine_ls_number_restraints 2
_refine_ls_restrained_S_all 1.023
_refine_ls_R_factor_all 0.1157
_refine_ls_R_factor_gt 0.0695
_refine_ls_shift/su_max 0.003
_refine_ls_shift/su_mean 0.000
_refine_ls_structure_factor_coef Fsqd
_refine_ls_weighting_details 'w=1/[\s^2^(Fo^2^)+(0.0616P)^2^+1.1637P] where P=(Fo^2^+2Fc^2^)/3'
_refine_ls_weighting_scheme calc
_refine_ls_wR_factor_gt 0.1495
_refine_ls_wR_factor_ref 0.1771
_reflns_Friedel_coverage 0.860
_reflns_Friedel_fraction_full 0.944
_reflns_Friedel_fraction_max 0.866
_reflns_number_gt 3102
_reflns_number_total 4700
_reflns_threshold_expression 'I > 2\s(I)'
_cod_data_source_file c9ra09555a2.cif
_cod_data_source_block mo_d8v17149_0m
_cod_depositor_comments 'Adding full bibliography for 7239755--7239758.cif.'
_cod_database_code 7239758
_shelx_shelxl_version_number 2018/3
_shelx_space_group_comment
;
The symmetry employed for this shelxl refinement is uniquely defined
by the following loop, which should always be used as a source of
symmetry information in preference to the above space-group names.
They are only intended as comments.
;
_shelx_estimated_absorpt_t_max 0.997
_shelx_estimated_absorpt_t_min 0.989
_olex2_refinement_description
;
1. Fixed Uiso
 At 1.2 times of:
  All N(H,H) groups, All N(H,H,H) groups
2.a Rotating group:
 N3(H3A,H3B)
2.b X=CH2 refined with riding coordinates:
 N4(H4A,H4B), N9(H9A,H9B), N10(H10A,H10B)
2.c Idealised Me refined as rotating group:
 N6(H6A,H6B,H6C), N12(H12A,H12B,H12C)
;
_olex2_submission_special_instructions 'No special instructions were received'

loop_
_space_group_symop_operation_xyz
'x, y, z'
'x+1/2, -y, z+1/2'

loop_
_atom_site_label
_atom_site_type_symbol
_atom_site_fract_x
_atom_site_fract_y
_atom_site_fract_z
_atom_site_U_iso_or_equiv
_atom_site_adp_type
_atom_site_occupancy
_atom_site_site_symmetry_order
_atom_site_calc_flag
_atom_site_refinement_flags_posn
O1 O -0.9768(8) -1.0573(3) -0.7396(5) 0.0342(12) Uani 1 1 d .
N1 N -0.8497(9) -1.0201(4) -0.6245(6) 0.0348(14) Uani 1 1 d .
N2 N -1.0746(8) -0.9887(4) -0.8208(6) 0.0297(13) Uani 1 1 d .
N3 N -0.7662(10) -0.8662(4) -0.5467(7) 0.0397(16) Uani 1 1 d .
H3A H -0.635795 -0.873277 -0.540314 0.048 Uiso 1 1 d GR
H3B H -0.802313 -0.809033 -0.574086 0.048 Uiso 1 1 d GR
N4 N -1.2195(9) -0.8197(4) -0.9382(6) 0.0317(14) Uani 1 1 d .
H4A H -1.271906 -0.766773 -0.973812 0.038 Uiso 1 1 calc R
H4B H -1.248027 -0.872187 -0.983164 0.038 Uiso 1 1 calc R
N5 N -1.0367(9) -0.7507(4) -0.7341(6) 0.0316(14) Uani 1 1 d .
N6 N -1.1177(9) -0.6623(4) -0.7881(6) 0.0318(14) Uani 1 1 d .
H6A H -1.106517 -0.657158 -0.874156 0.038 Uiso 1 1 calc GR
H6B H -1.047653 -0.615225 -0.738273 0.038 Uiso 1 1 calc GR
H6C H -1.250238 -0.658597 -0.786002 0.038 Uiso 1 1 calc GR
C1 C -0.8701(9) -0.9285(5) -0.6359(7) 0.0262(15) Uani 1 1 d .
C2 C -1.0119(10) -0.9104(4) -0.7593(7) 0.0275(15) Uani 1 1 d .
C3 C -1.0965(9) -0.8204(4) -0.8157(7) 0.0237(14) Uani 1 1 d .
O2 O 0.0060(7) -1.0596(3) -0.2585(5) 0.0309(11) Uani 1 1 d .
N7 N -0.1210(8) -1.0253(4) -0.3769(6) 0.0295(13) Uani 1 1 d .
N8 N 0.1005(8) -0.9879(4) -0.1790(6) 0.0288(13) Uani 1 1 d .
N9 N -0.2123(9) -0.8743(4) -0.4563(6) 0.0360(15) Uani 1 1 d .
H9A H -0.297215 -0.895261 -0.528771 0.043 Uiso 1 1 calc R
H9B H -0.196137 -0.813767 -0.443114 0.043 Uiso 1 1 calc R
N10 N 0.2219(9) -0.8144(3) -0.0633(6) 0.0319(14) Uani 1 1 d .
H10A H 0.265782 -0.760037 -0.028211 0.038 Uiso 1 1 calc R
H10B H 0.256924 -0.865995 -0.017235 0.038 Uiso 1 1 calc R
N11 N 0.0338(8) -0.7523(4) -0.2701(6) 0.0279(13) Uani 1 1 d .
N12 N 0.0895(9) -0.6599(4) -0.2201(6) 0.0329(14) Uani 1 1 d .
H12A H 0.017476 -0.617051 -0.277573 0.039 Uiso 1 1 calc GR
H12B H 0.223879 -0.650953 -0.212969 0.039 Uiso 1 1 calc GR
H12C H 0.062438 -0.653251 -0.138234 0.039 Uiso 1 1 calc GR
C4 C -0.1075(9) -0.9344(5) -0.3663(7) 0.0275(15) Uani 1 1 d .
C5 C 0.0349(9) -0.9110(4) -0.2415(7) 0.0225(14) Uani 1 1 d .
C6 C 0.1028(10) -0.8185(4) -0.1860(7) 0.0250(14) Uani 1 1 d .
O3 O -0.4161(10) -0.6687(4) -0.4651(8) 0.070(2) Uani 1 1 d .
O4 O -0.0024(8) -0.4789(4) -0.3230(6) 0.0470(14) Uani 1 1 d .
O5 O -0.0670(9) -0.3329(4) -0.3708(6) 0.0471(15) Uani 1 1 d .
N13 N -0.2736(10) -0.6013(4) -0.4212(7) 0.0512(17) Uani 1 1 d .
N14 N -0.6041(11) -0.6373(5) -0.5281(8) 0.060(2) Uani 1 1 d .
N15 N -0.3047(8) -0.4305(5) -0.4453(6) 0.0377(14) Uani 1 1 d .
N16 N -0.1171(9) -0.4162(4) -0.3784(6) 0.0366(14) Uani 1 1 d .
N17 N -0.7188(10) -0.3898(5) -0.5669(7) 0.0450(16) Uani 1 1 d .
N18 N -0.9068(10) -0.3509(4) -0.6295(7) 0.0395(15) Uani 1 1 d .
N19 N -1.0208(10) -0.4214(4) -0.6790(6) 0.0453(15) Uani 1 1 d .
N20 N -0.9324(10) -0.5016(4) -0.6523(7) 0.0407(16) Uani 1 1 d .
C7 C -0.3756(11) -0.5244(5) -0.4627(8) 0.0363(17) Uani 1 1 d .
C8 C -0.5863(11) -0.5424(5) -0.5287(8) 0.0383(18) Uani 1 1 d .
C9 C -0.7420(10) -0.4786(5) -0.5814(7) 0.0331(15) Uani 1 1 d .

loop_
_atom_site_aniso_label
_atom_site_aniso_U_11
_atom_site_aniso_U_22
_atom_site_aniso_U_33
_atom_site_aniso_U_23
_atom_site_aniso_U_13
_atom_site_aniso_U_12
O1 0.044(3) 0.021(2) 0.035(3) 0.003(2) 0.002(2) 0.006(2)
N1 0.035(3) 0.040(3) 0.026(3) 0.000(3) 0.000(3) 0.002(3)
N2 0.031(3) 0.022(3) 0.033(3) 0.001(2) 0.000(3) 0.003(2)
N3 0.035(3) 0.040(3) 0.037(4) -0.001(3) -0.005(3) 0.010(3)
N4 0.040(4) 0.023(3) 0.024(3) 0.000(2) -0.008(3) 0.005(2)
N5 0.038(4) 0.019(3) 0.034(3) 0.001(2) 0.002(3) 0.001(2)
N6 0.044(3) 0.020(3) 0.028(3) -0.001(2) 0.000(3) -0.003(2)
C1 0.026(4) 0.031(3) 0.018(3) 0.001(3) -0.002(3) 0.009(3)
C2 0.036(4) 0.020(3) 0.026(4) 0.000(3) 0.008(3) 0.000(3)
C3 0.016(3) 0.029(3) 0.024(3) 0.000(3) 0.002(3) -0.003(2)
O2 0.036(3) 0.021(2) 0.034(3) -0.003(2) 0.004(2) -0.0046(19)
N7 0.032(3) 0.026(3) 0.027(3) 0.000(2) 0.000(3) -0.003(2)
N8 0.031(3) 0.025(3) 0.028(3) -0.003(2) 0.002(3) -0.001(2)
N9 0.040(4) 0.028(3) 0.030(4) 0.001(3) -0.009(3) 0.003(3)
N10 0.037(3) 0.019(3) 0.031(3) 0.001(2) -0.010(3) -0.001(2)
N11 0.030(3) 0.018(3) 0.031(3) -0.002(2) -0.001(2) 0.003(2)
N12 0.041(3) 0.019(3) 0.039(4) 0.002(2) 0.011(3) 0.008(2)
C4 0.025(4) 0.027(3) 0.028(4) -0.001(3) 0.001(3) -0.003(3)
C5 0.014(3) 0.025(3) 0.025(4) 0.001(3) -0.003(3) 0.001(2)
C6 0.025(3) 0.018(3) 0.030(4) 0.003(3) 0.002(3) 0.001(2)
O3 0.063(4) 0.040(3) 0.084(5) -0.013(3) -0.025(4) 0.009(3)
O4 0.044(3) 0.045(3) 0.050(4) 0.018(3) 0.008(3) 0.016(3)
O5 0.048(3) 0.027(3) 0.056(4) 0.009(2) -0.007(3) 0.003(2)
N13 0.051(4) 0.029(3) 0.063(4) -0.001(3) -0.006(4) 0.004(3)
N14 0.055(5) 0.057(5) 0.055(5) 0.007(4) -0.012(4) -0.025(4)
N15 0.021(3) 0.062(4) 0.024(3) 0.000(3) -0.007(2) -0.006(3)
N16 0.045(4) 0.029(3) 0.036(3) 0.006(2) 0.010(3) 0.002(3)
N17 0.030(3) 0.049(4) 0.050(4) -0.009(3) -0.002(3) -0.002(3)
N18 0.033(3) 0.034(3) 0.044(4) -0.005(3) -0.006(3) -0.003(3)
N19 0.044(4) 0.047(4) 0.042(4) -0.010(3) 0.005(3) -0.002(3)
N20 0.049(4) 0.036(3) 0.037(4) -0.012(3) 0.010(3) -0.015(3)
C7 0.046(4) 0.029(3) 0.035(4) 0.013(3) 0.012(3) 0.019(3)
C8 0.050(5) 0.026(3) 0.041(5) -0.013(3) 0.015(4) -0.015(3)
C9 0.032(4) 0.036(4) 0.030(4) -0.001(3) 0.004(3) 0.006(3)

loop_
_atom_type_symbol
_atom_type_description
_atom_type_scat_dispersion_real
_atom_type_scat_dispersion_imag
_atom_type_scat_source
C C 0.0033 0.0016 'International Tables Vol C Tables 4.2.6.8 and 6.1.1.4'
H H 0.0000 0.0000 'International Tables Vol C Tables 4.2.6.8 and 6.1.1.4'
N N 0.0061 0.0033 'International Tables Vol C Tables 4.2.6.8 and 6.1.1.4'
O O 0.0106 0.0060 'International Tables Vol C Tables 4.2.6.8 and 6.1.1.4'

loop_
_geom_angle_atom_site_label_1
_geom_angle_atom_site_label_2
_geom_angle_atom_site_label_3
_geom_angle
N2 O1 N1 111.1(5)
C1 N1 O1 105.8(5)
C2 N2 O1 105.6(5)
H3A N3 H3B 109.3
C1 N3 H3A 109.2
C1 N3 H3B 109.6
H4A N4 H4B 120.0
C3 N4 H4A 120.0
C3 N4 H4B 120.0
C3 N5 N6 113.1(5)
N5 N6 H6A 109.5
N5 N6 H6B 109.5
N5 N6 H6C 109.5
H6A N6 H6B 109.5
H6A N6 H6C 109.5
H6B N6 H6C 109.5
N1 C1 N3 124.6(6)
N1 C1 C2 107.1(6)
N3 C1 C2 128.2(6)
N2 C2 C1 110.4(6)
N2 C2 C3 120.5(6)
C1 C2 C3 129.0(6)
N4 C3 C2 118.4(6)
N5 C3 N4 129.0(6)
N5 C3 C2 112.6(6)
N8 O2 N7 111.0(5)
C4 N7 O2 105.0(5)
C5 N8 O2 106.4(5)
H9A N9 H9B 120.0
C4 N9 H9A 120.0
C4 N9 H9B 120.0
H10A N10 H10B 120.0
C6 N10 H10A 120.0
C6 N10 H10B 120.0
C6 N11 N12 114.4(5)
N11 N12 H12A 109.5
N11 N12 H12B 109.5
N11 N12 H12C 109.5
H12A N12 H12B 109.5
H12A N12 H12C 109.5
H12B N12 H12C 109.5
N7 C4 N9 124.5(6)
N7 C4 C5 108.8(5)
N9 C4 C5 126.6(6)
N8 C5 C4 108.7(5)
N8 C5 C6 122.1(6)
C4 C5 C6 129.2(6)
N10 C6 C5 118.2(6)
N11 C6 N10 130.1(6)
N11 C6 C5 111.7(6)
N14 O3 N13 115.9(6)
C7 N13 O3 101.8(6)
C8 N14 O3 104.8(6)
N16 N15 C7 118.1(6)
O4 N16 O5 122.4(6)
O4 N16 N15 123.8(6)
O5 N16 N15 113.7(6)
C9 N17 N18 105.4(6)
N19 N18 N17 105.4(6)
N20 N19 N18 113.6(6)
N19 N20 C9 103.5(6)
N13 C7 N15 127.7(7)
N13 C7 C8 112.8(7)
N15 C7 C8 119.5(6)
N14 C8 C7 104.7(7)
N14 C8 C9 126.1(7)
C9 C8 C7 129.2(6)
N17 C9 N20 112.0(6)
N17 C9 C8 122.5(7)
N20 C9 C8 125.5(6)

loop_
_geom_bond_atom_site_label_1
_geom_bond_atom_site_label_2
_geom_bond_distance
O1 N1 1.395(8)
O1 N2 1.357(7)
N1 C1 1.322(9)
N2 C2 1.308(8)
N3 H3A 0.8814
N3 H3B 0.8814
N3 C1 1.353(9)
N4 H4A 0.8800
N4 H4B 0.8800
N4 C3 1.336(8)
N5 N6 1.439(7)
N5 C3 1.305(8)
N6 H6A 0.9100
N6 H6B 0.9100
N6 H6C 0.9100
C1 C2 1.423(10)
C2 C3 1.473(9)
O2 N7 1.403(7)
O2 N8 1.374(7)
N7 C4 1.309(9)
N8 C5 1.299(8)
N9 H9A 0.8800
N9 H9B 0.8800
N9 C4 1.339(9)
N10 H10A 0.8800
N10 H10B 0.8800
N10 C6 1.329(9)
N11 N12 1.437(8)
N11 C6 1.295(8)
N12 H12A 0.9100
N12 H12B 0.9100
N12 H12C 0.9100
C4 C5 1.451(9)
C5 C6 1.473(9)
O3 N13 1.366(8)
O3 N14 1.366(8)
O4 N16 1.236(7)
O5 N16 1.239(7)
N13 C7 1.319(8)
N14 C8 1.365(10)
N15 N16 1.314(8)
N15 C7 1.425(10)
N17 N18 1.404(9)
N17 C9 1.286(9)
N18 N19 1.301(8)
N19 N20 1.296(9)
N20 C9 1.368(10)
C7 C8 1.457(9)
C8 C9 1.407(10)
